data_4027442
loop_
_publ_author_name
'Alexander J. Cresswell'
'Stephen G. Davies'
'James A. Lee'
'Melloney J. Morris'
'Paul M. Roberts'
'James E. Thomson'

_publ_contact_author 'Stephen G. Davies'
_publ_contact_author_email steve.davies@chem.ox.ac.uk
_publ_contact_author_fax '+44 1865 275633'
_publ_contact_author_phone '+44 1865 275695'
_publ_section_title
;
 Diastereodivergent Hydroxyfluorination of Cyclic and Acyclic Allylic
 Amines: Synthesis of 4-Deoxy-4-fluorophytosphingosines
;
_journal_name_full 'Journal of Organic Chemistry'
_journal_page_first 7262
_journal_page_last 7281
_journal_paper_doi 10.1021/jo301056r
_journal_volume 77
_journal_year 2012
_chemical_formula_moiety 'C25 H28 F1 N1 O1'
_chemical_formula_sum 'C25 H28 F N O'
_chemical_formula_weight 377.50
_space_group_IT_number 14
_symmetry_cell_setting monoclinic
_symmetry_space_group_name_Hall '-P 2ybc'
_symmetry_space_group_name_H-M 'P 1 21/c 1'
_atom_sites_solution_hydrogens geom
_atom_sites_solution_primary direct
_cell_angle_alpha 90
_cell_angle_beta 96.2440(6)
_cell_angle_gamma 90
_cell_formula_units_Z 4
_cell_length_a 10.1973(2)
_cell_length_b 8.24880(10)
_cell_length_c 24.7522(5)
_cell_measurement_reflns_used 4702
_cell_measurement_temperature 150
_cell_measurement_theta_max 27
_cell_measurement_theta_min 5
_cell_volume 2069.69(6)
_computing_cell_refinement 'DENZO/SCALEPACK (Otwinowski & Minor, 1997)'
_computing_data_collection 'COLLECT (Nonius, 2001).'
_computing_data_reduction 'DENZO/SCALEPACK (Otwinowski & Minor, 1997)'
_computing_molecular_graphics 'CAMERON (Watkin et al., 1996)'
_computing_publication_material 'CRYSTALS (Betteridge et al., 2003)'
_computing_structure_refinement 'CRYSTALS (Betteridge et al., 2003)'
_computing_structure_solution 'SIR92 (Altomare et al., 1994)'
_diffrn_ambient_temperature 150
_diffrn_measured_fraction_theta_full 0.990
_diffrn_measured_fraction_theta_max 0.989
_diffrn_measurement_device Area
_diffrn_measurement_device_type 'Nonius KappaCCD'
_diffrn_measurement_method \w
_diffrn_radiation_monochromator graphite
_diffrn_radiation_type 'Mo K\a'
_diffrn_radiation_wavelength 0.71073
_diffrn_reflns_av_R_equivalents 0.032
_diffrn_reflns_limit_h_max 13
_diffrn_reflns_limit_h_min -13
_diffrn_reflns_limit_k_max 8
_diffrn_reflns_limit_k_min -10
_diffrn_reflns_limit_l_max 31
_diffrn_reflns_limit_l_min -32
_diffrn_reflns_number 7381
_diffrn_reflns_theta_full 26.955
_diffrn_reflns_theta_max 27.505
_diffrn_reflns_theta_min 5.128
_diffrn_standards_number 0
_exptl_absorpt_coefficient_mu 0.079
_exptl_absorpt_correction_T_max 0.99
_exptl_absorpt_correction_T_min 0.98
_exptl_absorpt_correction_type multi-scan
_exptl_absorpt_process_details 'DENZO/SCALEPACK (Otwinowski & Minor, 1997)'
_exptl_crystal_colour colourless
_exptl_crystal_density_diffrn 1.211
_exptl_crystal_description block
_exptl_crystal_F_000 808
_exptl_crystal_size_max 0.330
_exptl_crystal_size_mid 0.210
_exptl_crystal_size_min 0.190
_refine_diff_density_max 0.26
_refine_diff_density_min -0.25
_refine_ls_extinction_method none
_refine_ls_goodness_of_fit_ref 0.9457
_refine_ls_hydrogen_treatment none
_refine_ls_matrix_type full
_refine_ls_number_parameters 253
_refine_ls_number_reflns 3111
_refine_ls_number_restraints 0
_refine_ls_R_factor_all 0.0639
_refine_ls_R_factor_gt 0.0437
_refine_ls_shift/su_max 0.0003348
_refine_ls_shift/su_mean 0.0000416
_refine_ls_structure_factor_coef Fsqd
_refine_ls_weighting_details
;
Method= Modified Sheldrick
w=1/[\s^2^(F^2^) + ( 0.07P)^2^ + 0.63P]
,where P=(max(Fo^2^,0) + 2Fc^2^)/3
;
_refine_ls_weighting_scheme calc
_refine_ls_wR_factor_all 0.1135
_refine_ls_wR_factor_gt 0.1042
_refine_ls_wR_factor_ref 0.1135
_reflns_limit_h_max 13
_reflns_limit_h_min -13
_reflns_limit_k_max 10
_reflns_limit_k_min 0
_reflns_limit_l_max 32
_reflns_limit_l_min 0
_reflns_number_gt 2360
_reflns_number_total 4699
_reflns_threshold_expression I>2.0\s(I)
_oxford_diffrn_Wilson_B_factor 2.81
_oxford_diffrn_Wilson_scale 4.93
_oxford_refine_ls_r_factor_ref 0.0639
_oxford_refine_ls_scale 0.4298(8)
_oxford_reflns_number_all 3111
_oxford_reflns_threshold_expression_ref I>-3.0\s(I)
_cod_data_source_file jo301056r_si_001_11.cif
_cod_data_source_block 67
_cod_original_formula_sum 'C25 H28 F1 N1 O1'
_cod_database_code 4027442

loop_
_symmetry_equiv_pos_as_xyz
x,y,z
-x,-y,-z
-x,y+1/2,-z+1/2
x,-y+1/2,z+1/2

loop_
_atom_site_label
_atom_site_type_symbol
_atom_site_fract_x
_atom_site_fract_y
_atom_site_fract_z
_atom_site_U_iso_or_equiv
_atom_site_occupancy
_atom_site_adp_type
_atom_site_refinement_flags_posn
F1 F 0.13356(11) 1.24150(13) 0.31919(5) 0.0500 1.0000 Uani .
C2 C 0.11373(18) 1.0703(2) 0.32069(8) 0.0348 1.0000 Uani .
C3 C 0.20642(17) 1.0126(2) 0.36951(7) 0.0309 1.0000 Uani .
O4 O 0.16625(13) 1.08394(16) 0.41710(5) 0.0429 1.0000 Uani .
C5 C 0.21031(16) 0.8254(2) 0.37564(7) 0.0274 1.0000 Uani .
N6 N 0.23736(13) 0.78445(17) 0.43437(6) 0.0277 1.0000 Uani .
C7 C 0.18603(17) 0.6222(2) 0.44673(8) 0.0319 1.0000 Uani .
C8 C 0.03773(17) 0.6156(2) 0.43750(7) 0.0278 1.0000 Uani .
C9 C -0.02619(19) 0.5125(3) 0.39896(8) 0.0401 1.0000 Uani .
C10 C -0.1630(2) 0.5088(3) 0.39071(8) 0.0483 1.0000 Uani .
C11 C -0.23608(19) 0.6048(3) 0.42107(9) 0.0464 1.0000 Uani .
C12 C -0.17419(19) 0.7044(2) 0.46030(9) 0.0443 1.0000 Uani .
C13 C -0.03840(18) 0.7105(2) 0.46813(8) 0.0373 1.0000 Uani .
C14 C 0.37716(16) 0.8029(2) 0.45623(7) 0.0326 1.0000 Uani .
C15 C 0.39870(16) 0.7946(2) 0.51739(7) 0.0291 1.0000 Uani .
C16 C 0.32105(17) 0.8817(2) 0.54999(8) 0.0350 1.0000 Uani .
C17 C 0.34563(18) 0.8755(2) 0.60594(8) 0.0376 1.0000 Uani .
C18 C 0.44799(18) 0.7829(2) 0.63048(8) 0.0367 1.0000 Uani .
C19 C 0.52598(18) 0.6968(2) 0.59859(8) 0.0361 1.0000 Uani .
C20 C 0.50158(17) 0.7031(2) 0.54279(7) 0.0325 1.0000 Uani .
C21 C 0.29939(16) 0.7377(2) 0.33952(7) 0.0274 1.0000 Uani .
C22 C 0.25193(18) 0.6014(2) 0.31075(7) 0.0316 1.0000 Uani .
C23 C 0.33111(19) 0.5132(2) 0.27939(8) 0.0368 1.0000 Uani .
C24 C 0.46019(18) 0.5595(2) 0.27650(8) 0.0361 1.0000 Uani .
C25 C 0.50917(17) 0.6947(2) 0.30472(7) 0.0340 1.0000 Uani .
C26 C 0.42952(17) 0.7838(2) 0.33562(7) 0.0309 1.0000 Uani .
C27 C 0.1480(2) 1.0085(3) 0.26679(9) 0.0549 1.0000 Uani .
C28 C -0.02997(19) 1.0494(3) 0.32842(10) 0.0530 1.0000 Uani .
H31 H 0.2914 1.0509 0.3636 0.0358 1.0000 Uiso R
H51 H 0.1188 0.7861 0.3659 0.0310 1.0000 Uiso R
H71 H 0.2127 0.6045 0.4853 0.0387 1.0000 Uiso R
H72 H 0.2256 0.5390 0.4251 0.0388 1.0000 Uiso R
H91 H 0.0232 0.4433 0.3791 0.0481 1.0000 Uiso R
H101 H -0.2004 0.4371 0.3645 0.0578 1.0000 Uiso R
H111 H -0.3307 0.6007 0.4163 0.0569 1.0000 Uiso R
H121 H -0.2229 0.7690 0.4823 0.0533 1.0000 Uiso R
H131 H 0.0031 0.7810 0.4954 0.0441 1.0000 Uiso R
H141 H 0.4074 0.9110 0.4446 0.0387 1.0000 Uiso R
H142 H 0.4312 0.7187 0.4395 0.0413 1.0000 Uiso R
H161 H 0.2494 0.9478 0.5337 0.0419 1.0000 Uiso R
H171 H 0.2895 0.9330 0.6272 0.0443 1.0000 Uiso R
H181 H 0.4593 0.7774 0.6692 0.0441 1.0000 Uiso R
H191 H 0.5957 0.6322 0.6143 0.0447 1.0000 Uiso R
H201 H 0.5555 0.6411 0.5217 0.0382 1.0000 Uiso R
H221 H 0.1615 0.5683 0.3114 0.0376 1.0000 Uiso R
H231 H 0.2938 0.4186 0.2598 0.0443 1.0000 Uiso R
H241 H 0.5133 0.4980 0.2550 0.0424 1.0000 Uiso R
H251 H 0.5970 0.7265 0.3042 0.0394 1.0000 Uiso R
H261 H 0.4667 0.8758 0.3552 0.0371 1.0000 Uiso R
H273 H 0.1323 0.8930 0.2635 0.0835 1.0000 Uiso R
H272 H 0.2396 1.0307 0.2631 0.0827 1.0000 Uiso R
H271 H 0.0961 1.0691 0.2383 0.0833 1.0000 Uiso R
H283 H -0.0556 0.9354 0.3291 0.0788 1.0000 Uiso R
H282 H -0.0516 1.0964 0.3624 0.0789 1.0000 Uiso R
H281 H -0.0837 1.1032 0.2994 0.0776 1.0000 Uiso R
H41 H 0.1616 0.9972 0.4404 0.0709 1.0000 Uiso R

loop_
_atom_site_aniso_label
_atom_site_aniso_U_11
_atom_site_aniso_U_22
_atom_site_aniso_U_33
_atom_site_aniso_U_23
_atom_site_aniso_U_13
_atom_site_aniso_U_12
F1 0.0575(7) 0.0324(7) 0.0604(8) 0.0111(6) 0.0073(6) 0.0059(5)
C2 0.0373(10) 0.0267(10) 0.0403(12) 0.0044(9) 0.0041(9) 0.0016(8)
C3 0.0291(10) 0.0287(10) 0.0351(11) -0.0043(8) 0.0053(8) -0.0042(8)
O4 0.0560(9) 0.0347(8) 0.0380(8) -0.0052(6) 0.0048(7) 0.0084(7)
C5 0.0248(9) 0.0298(10) 0.0272(10) 0.0009(8) 0.0013(7) -0.0023(8)
N6 0.0244(8) 0.0299(8) 0.0280(8) 0.0021(7) -0.0009(6) -0.0026(6)
C7 0.0324(10) 0.0302(11) 0.0330(11) 0.0027(8) 0.0027(8) -0.0006(8)
C8 0.0327(10) 0.0250(10) 0.0261(10) 0.0047(8) 0.0047(8) -0.0012(8)
C9 0.0416(12) 0.0432(12) 0.0368(12) -0.0047(10) 0.0113(9) -0.0089(10)
C10 0.0465(13) 0.0636(15) 0.0345(12) -0.0020(11) 0.0030(10) -0.0277(11)
C11 0.0311(11) 0.0581(14) 0.0501(14) 0.0166(12) 0.0044(10) -0.0082(10)
C12 0.0370(11) 0.0375(12) 0.0608(15) 0.0032(11) 0.0166(10) 0.0006(10)
C13 0.0378(11) 0.0327(11) 0.0422(12) -0.0010(9) 0.0083(9) -0.0056(9)
C14 0.0258(10) 0.0387(11) 0.0327(11) 0.0006(9) 0.0006(8) 0.0002(8)
C15 0.0250(9) 0.0305(10) 0.0315(11) -0.0018(8) 0.0017(8) -0.0057(8)
C16 0.0296(10) 0.0365(11) 0.0383(12) -0.0012(9) 0.0017(9) 0.0003(9)
C17 0.0341(11) 0.0401(12) 0.0398(12) -0.0095(10) 0.0093(9) -0.0052(9)
C18 0.0396(11) 0.0405(12) 0.0291(11) -0.0043(9) 0.0001(9) -0.0106(10)
C19 0.0326(10) 0.0389(11) 0.0349(12) 0.0012(9) -0.0049(9) 0.0000(9)
C20 0.0271(10) 0.0362(11) 0.0338(11) -0.0040(9) 0.0014(8) 0.0018(8)
C21 0.0304(10) 0.0272(10) 0.0243(10) 0.0039(8) 0.0019(8) -0.0011(8)
C22 0.0318(10) 0.0319(10) 0.0305(10) 0.0010(9) 0.0007(8) -0.0019(9)
C23 0.0451(12) 0.0344(11) 0.0310(11) -0.0007(9) 0.0039(9) -0.0006(9)
C24 0.0423(11) 0.0366(11) 0.0305(11) 0.0015(9) 0.0095(9) 0.0062(9)
C25 0.0311(10) 0.0381(11) 0.0335(11) 0.0077(9) 0.0070(9) -0.0001(9)
C26 0.0330(10) 0.0298(10) 0.0295(10) 0.0019(8) 0.0022(8) -0.0042(8)
C27 0.0695(15) 0.0561(14) 0.0385(13) 0.0073(11) 0.0026(11) 0.0207(12)
C28 0.0334(11) 0.0593(15) 0.0641(15) 0.0153(12) -0.0047(10) 0.0032(10)

loop_
_atom_type_symbol
_atom_type_scat_dispersion_real
_atom_type_scat_dispersion_imag
_atom_type_scat_Cromer_Mann_a1
_atom_type_scat_Cromer_Mann_b1
_atom_type_scat_Cromer_Mann_a2
_atom_type_scat_Cromer_Mann_b2
_atom_type_scat_Cromer_Mann_a3
_atom_type_scat_Cromer_Mann_b3
_atom_type_scat_Cromer_Mann_a4
_atom_type_scat_Cromer_Mann_b4
_atom_type_scat_Cromer_Mann_c
_atom_type_scat_source
C 0.0033 0.0016 2.3100 20.8439 1.0200 10.2075 1.5886 0.5687 0.8650 51.6512 0.2156 'International Tables Vol C 4.2.6.8 and 6.1.1.4'
H 0.0000 0.0000 0.4930 10.5109 0.3229 26.1257 0.1402 3.1424 0.0408 57.7998 0.0030 'International Tables Vol C 4.2.6.8 and 6.1.1.4'
F 0.0171 0.0103 3.5392 10.2825 2.6412 4.2944 1.5170 0.2615 1.0243 26.1476 0.2776 'International Tables Vol C 4.2.6.8 and 6.1.1.4'
N 0.0061 0.0033 12.2126 0.0057 3.1322 9.8933 2.0125 28.9975 1.1663 0.5826 -11.5290 'International Tables Vol C 4.2.6.8 and 6.1.1.4'
O 0.0106 0.0060 3.0485 13.2771 2.2868 5.7011 1.5463 0.3239 0.8670 32.9089 0.2508 'International Tables Vol C 4.2.6.8 and 6.1.1.4'

loop_
_geom_angle_atom_site_label_1
_geom_angle_atom_site_label_2
_geom_angle_atom_site_label_3
_geom_angle
_geom_angle_publ_flag
F1 C2 C3 104.58(14) yes
F1 C2 C27 105.36(16) yes
C3 C2 C27 114.36(16) yes
F1 C2 C28 105.00(15) yes
C3 C2 C28 112.97(16) yes
C27 C2 C28 113.35(18) yes
C2 C3 O4 108.57(14) yes
C2 C3 C5 113.24(14) yes
O4 C3 C5 109.81(14) yes
C2 C3 H31 105.7 no
O4 C3 H31 110.0 no
C5 C3 H31 109.4 no
C3 O4 H41 103.7 no
C3 C5 N6 108.73(14) yes
C3 C5 C21 115.17(14) yes
N6 C5 C21 113.97(14) yes
C3 C5 H51 106.7 no
N6 C5 H51 103.4 no
C21 C5 H51 107.9 no
C5 N6 C7 112.00(13) yes
C5 N6 C14 113.79(13) yes
C7 N6 C14 111.47(14) yes
N6 C7 C8 111.88(14) yes
N6 C7 H71 105.7 no
C8 C7 H71 108.2 no
N6 C7 H72 110.0 no
C8 C7 H72 110.9 no
H71 C7 H72 110.0 no
C7 C8 C9 121.04(16) yes
C7 C8 C13 120.68(16) yes
C9 C8 C13 118.28(17) yes
C8 C9 C10 120.28(19) yes
C8 C9 H91 119.8 no
C10 C9 H91 119.9 no
C9 C10 C11 120.4(2) yes
C9 C10 H101 116.5 no
C11 C10 H101 123.1 no
C10 C11 C12 119.96(19) yes
C10 C11 H111 120.8 no
C12 C11 H111 119.2 no
C11 C12 C13 119.96(19) yes
C11 C12 H121 121.1 no
C13 C12 H121 118.9 no
C8 C13 C12 121.11(18) yes
C8 C13 H131 120.0 no
C12 C13 H131 118.9 no
N6 C14 C15 113.12(14) yes
N6 C14 H141 107.6 no
C15 C14 H141 108.4 no
N6 C14 H142 109.2 no
C15 C14 H142 110.8 no
H141 C14 H142 107.4 no
C14 C15 C16 121.97(16) yes
C14 C15 C20 120.03(15) yes
C16 C15 C20 117.96(17) yes
C15 C16 C17 120.67(17) yes
C15 C16 H161 120.1 no
C17 C16 H161 119.2 no
C16 C17 C18 120.53(18) yes
C16 C17 H171 118.9 no
C18 C17 H171 120.5 no
C17 C18 C19 119.30(18) yes
C17 C18 H181 118.1 no
C19 C18 H181 122.5 no
C18 C19 C20 120.20(18) yes
C18 C19 H191 121.0 no
C20 C19 H191 118.8 no
C15 C20 C19 121.35(17) yes
C15 C20 H201 119.9 no
C19 C20 H201 118.7 no
C5 C21 C22 119.20(15) yes
C5 C21 C26 122.93(16) yes
C22 C21 C26 117.81(16) yes
C21 C22 C23 121.34(17) yes
C21 C22 H221 120.1 no
C23 C22 H221 118.5 no
C22 C23 C24 120.08(18) yes
C22 C23 H231 118.7 no
C24 C23 H231 121.2 no
C23 C24 C25 119.46(17) yes
C23 C24 H241 119.3 no
C25 C24 H241 121.3 no
C24 C25 C26 120.42(17) yes
C24 C25 H251 121.0 no
C26 C25 H251 118.6 no
C21 C26 C25 120.87(17) yes
C21 C26 H261 120.7 no
C25 C26 H261 118.5 no
C2 C27 H273 110.8 no
C2 C27 H272 109.9 no
H273 C27 H272 109.4 no
C2 C27 H271 107.9 no
H273 C27 H271 111.9 no
H272 C27 H271 106.9 no
C2 C28 H283 112.2 no
C2 C28 H282 112.2 no
H283 C28 H282 106.4 no
C2 C28 H281 109.5 no
H283 C28 H281 109.0 no
H282 C28 H281 107.3 no

loop_
_geom_bond_atom_site_label_1
_geom_bond_atom_site_label_2
_geom_bond_distance
_geom_bond_publ_flag
F1 C2 1.427(2) yes
C2 C3 1.527(3) yes
C2 C27 1.505(3) yes
C2 C28 1.508(3) yes
C3 O4 1.416(2) yes
C3 C5 1.552(2) yes
C3 H31 0.948 no
O4 H41 0.923 no
C5 N6 1.489(2) yes
C5 C21 1.525(2) yes
C5 H51 0.992 no
N6 C7 1.481(2) yes
N6 C14 1.477(2) yes
C7 C8 1.506(2) yes
C7 H71 0.975 no
C7 H72 0.984 no
C8 C9 1.387(3) yes
C8 C13 1.385(3) yes
C9 C10 1.388(3) yes
C9 H91 0.936 no
C10 C11 1.367(3) yes
C10 H101 0.928 no
C11 C12 1.372(3) yes
C11 H111 0.960 no
C12 C13 1.378(3) yes
C12 H121 0.941 no
C13 H131 0.955 no
C14 C15 1.507(3) yes
C14 H141 0.997 no
C14 H142 1.003 no
C15 C16 1.390(3) yes
C15 C20 1.386(3) yes
C16 C17 1.381(3) yes
C16 H161 0.965 no
C17 C18 1.380(3) yes
C17 H171 0.945 no
C18 C19 1.377(3) yes
C18 H181 0.955 no
C19 C20 1.378(3) yes
C19 H191 0.938 no
C20 H201 0.948 no
C21 C22 1.389(2) yes
C21 C26 1.394(2) yes
C22 C23 1.386(3) yes
C22 H221 0.964 no
C23 C24 1.380(3) yes
C23 H231 0.975 no
C24 C25 1.381(3) yes
C24 H241 0.947 no
C25 C26 1.386(3) yes
C25 H251 0.934 no
C26 H261 0.956 no
C27 H273 0.968 no
C27 H272 0.966 no
C27 H271 0.973 no
C28 H283 0.977 no
C28 H282 0.972 no
C28 H281 0.963 no

loop_
_geom_hbond_atom_site_label_D
_geom_hbond_atom_site_label_H
_geom_hbond_atom_site_label_A
_geom_hbond_angle_DHA
_geom_hbond_distance_DH
_geom_hbond_distance_HA
_geom_hbond_distance_DA
_geom_hbond_publ_flag
O4 H41 N6 127 0.92 1.93 2.597(3) yes
